data_2241317
loop_
_publ_author_name
'Mohamed, Shaaban K.'
'Mague, Joel T.'
'Akkurt, Mehmet'
'Hassan, Alaa A.'
'Abdel-Aziz, Ahmed T.'
'Albayati, Mustafa R.'

_publ_section_title
;
 Crystal structure of 3-benzyl-1-[(cyclohexylidene)amino]thiourea
;
_journal_coeditor_code SU5234
_journal_issue 12
_journal_name_full 'Acta Crystallographica Section E'
_journal_page_first o933
_journal_page_last o934
_journal_paper_doi 10.1107/S205698901502112X
_journal_volume 71
_journal_year 2015
_chemical_formula_iupac 'C14 H19 N3 S'
_chemical_formula_moiety 'C14 H19 N3 S'
_chemical_formula_sum 'C14 H19 N3 S'
_chemical_formula_weight 261.38
_chemical_name_systematic
;
3-Benzyl-1-[(cyclohexylidene)amino]thiourea
;
_space_group_crystal_system triclinic
_space_group_IT_number 2
_space_group_name_Hall '-P 1'
_space_group_name_H-M_alt 'P -1'
_symmetry_space_group_name_Hall '-P 1'
_symmetry_space_group_name_H-M 'P -1'
_atom_sites_solution_hydrogens mixed
_atom_sites_solution_primary direct
_atom_sites_solution_secondary difmap
_audit_creation_method SHELXL-2014/7
_cell_angle_alpha 113.6820(10)
_cell_angle_beta 92.969(2)
_cell_angle_gamma 106.610(2)
_cell_formula_units_Z 2
_cell_length_a 6.5537(3)
_cell_length_b 10.5247(5)
_cell_length_c 11.3403(5)
_cell_measurement_reflns_used 4705
_cell_measurement_temperature 150(2)
_cell_measurement_theta_max 72.126
_cell_measurement_theta_min 4.336
_cell_volume 673.96(5)
_computing_cell_refinement
;
<i>SAINT</i> (Bruker, 2014)
;
_computing_data_collection
;
<i>APEX2</i> (Bruker, 2014)
;
_computing_data_reduction
;
<i>SAINT</i>  (Bruker, 2014)
;
_computing_molecular_graphics
;
<i>DIAMOND</i> (Brandenburg & Putz, 2012)
;
_computing_publication_material
;
<i>SHELXTL</i> (Sheldrick, 2008)
;
_computing_structure_refinement
;
<i>SHELXL2014</i> (Sheldrick, 2015b)
;
_computing_structure_solution
;
<i>SHELXT</i> (Sheldrick, 2015a)
;
_diffrn_ambient_temperature 150(2)
_diffrn_detector_area_resol_mean 10.4167
_diffrn_measured_fraction_theta_full 0.973
_diffrn_measured_fraction_theta_max 0.949
_diffrn_measurement_device_type 'Bruker D8 VENTURE PHOTON 100 CMOS'
_diffrn_measurement_method '\w scans'
_diffrn_radiation_monochromator mirror
_diffrn_radiation_type CuK\a
_diffrn_radiation_wavelength 1.54178
_diffrn_reflns_av_R_equivalents 0.0191
_diffrn_reflns_limit_h_max 8
_diffrn_reflns_limit_h_min -7
_diffrn_reflns_limit_k_max 12
_diffrn_reflns_limit_k_min -12
_diffrn_reflns_limit_l_max 13
_diffrn_reflns_limit_l_min -13
_diffrn_reflns_number 5045
_diffrn_reflns_theta_full 67.000
_diffrn_reflns_theta_max 72.118
_diffrn_reflns_theta_min 4.336
_exptl_absorpt_coefficient_mu 2.006
_exptl_absorpt_correction_T_max 0.73
_exptl_absorpt_correction_T_min 0.66
_exptl_absorpt_correction_type multi-scan
_exptl_absorpt_process_details
;
(<i>SADABS</i>; Bruker, 2014)
;
_exptl_crystal_colour colourless
_exptl_crystal_density_diffrn 1.288
_exptl_crystal_density_method 'not measured'
_exptl_crystal_description block
_exptl_crystal_F_000 280
_exptl_crystal_size_max 0.307
_exptl_crystal_size_mid 0.202
_exptl_crystal_size_min 0.164
_refine_diff_density_max 0.234
_refine_diff_density_min -0.226
_refine_ls_extinction_method none
_refine_ls_goodness_of_fit_ref 1.088
_refine_ls_hydrogen_treatment constr
_refine_ls_matrix_type full
_refine_ls_number_parameters 163
_refine_ls_number_reflns 2509
_refine_ls_number_restraints 0
_refine_ls_restrained_S_all 1.088
_refine_ls_R_factor_all 0.0351
_refine_ls_R_factor_gt 0.0339
_refine_ls_shift/su_max 0.000
_refine_ls_shift/su_mean 0.000
_refine_ls_structure_factor_coef Fsqd
_refine_ls_weighting_details 'w=1/[\s^2^(Fo^2^)+(0.0345P)^2^+0.3099P] where P=(Fo^2^+2Fc^2^)/3'
_refine_ls_weighting_scheme calc
_refine_ls_wR_factor_gt 0.0845
_refine_ls_wR_factor_ref 0.0855
_reflns_number_gt 2403
_reflns_number_total 2509
_reflns_threshold_expression 'I > 2\s(I)'
_cod_data_source_file su5234sup1.cif
_cod_data_source_block I
_cod_database_code 2241317
_shelx_space_group_comment
;
The symmetry employed for this shelxl refinement is uniquely defined
by the following loop, which should always be used as a source of
symmetry information in preference to the above space-group names.
They are only intended as comments.
;
_shelx_estimated_absorpt_t_min 0.578
_shelx_estimated_absorpt_t_max 0.734

loop_
_space_group_symop_operation_xyz
'x, y, z'
'-x, -y, -z'

loop_
_atom_site_type_symbol
_atom_site_label
_atom_site_fract_x
_atom_site_fract_y
_atom_site_fract_z
_atom_site_U_iso_or_equiv
_atom_site_adp_type
_atom_site_calc_flag
_atom_site_occupancy
S S1 0.84373(6) 0.04432(4) 0.36001(3) 0.02549(12) Uani d 1
N N1 0.58096(18) 0.18119(13) 0.48809(11) 0.0220(3) Uani d 1
H H1A 0.5393 0.2255 0.5652 0.026 Uiso d 1
N N2 0.83691(18) 0.15744(12) 0.61404(11) 0.0206(2) Uani d 1
H H2A 0.9318 0.1107 0.6194 0.025 Uiso d 1
N N3 0.73740(19) 0.21975(13) 0.71731(11) 0.0226(3) Uani d 1
C C1 0.5199(2) 0.30572(15) 0.35057(12) 0.0199(3) Uani d 1
C C2 0.7361(2) 0.39067(16) 0.37044(13) 0.0242(3) Uani d 1
H H2 0.8478 0.3640 0.4008 0.029 Uiso calc 1
C C3 0.7893(3) 0.51413(17) 0.34603(15) 0.0288(3) Uani d 1
H H3 0.9371 0.5720 0.3603 0.035 Uiso calc 1
C C4 0.6271(3) 0.55336(17) 0.30082(15) 0.0299(3) Uani d 1
H H4 0.6637 0.6373 0.2833 0.036 Uiso calc 1
C C5 0.4118(3) 0.46964(17) 0.28133(15) 0.0292(3) Uani d 1
H H5 0.3004 0.4962 0.2504 0.035 Uiso calc 1
C C6 0.3582(2) 0.34677(16) 0.30689(14) 0.0244(3) Uani d 1
H H6 0.2101 0.2904 0.2944 0.029 Uiso calc 1
C C7 0.4581(2) 0.16627(15) 0.36986(13) 0.0227(3) Uani d 1
H H7A 0.3018 0.1364 0.3735 0.027 Uiso calc 1
H H7B 0.4804 0.0867 0.2930 0.027 Uiso calc 1
C C8 0.7447(2) 0.13093(14) 0.49275(13) 0.0192(3) Uani d 1
C C9 0.8216(2) 0.25262(15) 0.83473(13) 0.0228(3) Uani d 1
C C10 1.0256(2) 0.23519(16) 0.88270(13) 0.0238(3) Uani d 1
H H10A 1.1294 0.3329 0.9438 0.029 Uiso calc 1
H H10B 1.0940 0.1919 0.8075 0.029 Uiso calc 1
C C11 0.9736(2) 0.13508(17) 0.95292(14) 0.0265(3) Uani d 1
H H11A 0.8894 0.0332 0.8882 0.032 Uiso calc 1
H H11B 1.1105 0.1339 0.9930 0.032 Uiso calc 1
C C12 0.8435(2) 0.18855(17) 1.05953(14) 0.0281(3) Uani d 1
H H12A 0.8036 0.1182 1.0987 0.034 Uiso calc 1
H H12B 0.9349 0.2853 1.1297 0.034 Uiso calc 1
C C13 0.6383(2) 0.20312(18) 1.00518(14) 0.0284(3) Uani d 1
H H13A 0.5616 0.2417 1.0773 0.034 Uiso calc 1
H H13B 0.5406 0.1050 0.9405 0.034 Uiso calc 1
C C14 0.6939(3) 0.30723(18) 0.93927(15) 0.0297(3) Uani d 1
H H14A 0.5589 0.3111 0.8997 0.036 Uiso calc 1
H H14B 0.7803 0.4079 1.0054 0.036 Uiso calc 1

loop_
_atom_site_aniso_label
_atom_site_aniso_U_11
_atom_site_aniso_U_22
_atom_site_aniso_U_33
_atom_site_aniso_U_12
_atom_site_aniso_U_13
_atom_site_aniso_U_23
S1 0.0279(2) 0.0337(2) 0.02208(19) 0.01730(16) 0.00831(13) 0.01400(15)
N1 0.0244(6) 0.0269(6) 0.0220(6) 0.0131(5) 0.0072(4) 0.0143(5)
N2 0.0229(6) 0.0239(6) 0.0212(6) 0.0113(5) 0.0064(4) 0.0131(5)
N3 0.0276(6) 0.0239(6) 0.0229(6) 0.0123(5) 0.0088(5) 0.0135(5)
C1 0.0234(7) 0.0219(7) 0.0152(6) 0.0089(6) 0.0042(5) 0.0079(5)
C2 0.0228(7) 0.0274(7) 0.0234(7) 0.0084(6) 0.0031(5) 0.0123(6)
C3 0.0291(7) 0.0267(8) 0.0282(7) 0.0043(6) 0.0071(6) 0.0129(6)
C4 0.0425(9) 0.0251(7) 0.0286(7) 0.0132(7) 0.0121(6) 0.0161(6)
C5 0.0355(8) 0.0308(8) 0.0304(8) 0.0182(7) 0.0075(6) 0.0172(6)
C6 0.0241(7) 0.0275(7) 0.0249(7) 0.0113(6) 0.0054(5) 0.0126(6)
C7 0.0197(6) 0.0241(7) 0.0253(7) 0.0067(6) 0.0006(5) 0.0125(6)
C8 0.0188(6) 0.0177(6) 0.0231(6) 0.0044(5) 0.0045(5) 0.0119(5)
C9 0.0291(7) 0.0214(7) 0.0234(7) 0.0108(6) 0.0070(5) 0.0130(6)
C10 0.0250(7) 0.0258(7) 0.0209(6) 0.0085(6) 0.0043(5) 0.0103(6)
C11 0.0314(7) 0.0296(8) 0.0241(7) 0.0150(6) 0.0047(6) 0.0139(6)
C12 0.0339(8) 0.0333(8) 0.0225(7) 0.0131(7) 0.0067(6) 0.0159(6)
C13 0.0282(7) 0.0366(8) 0.0216(7) 0.0122(6) 0.0086(6) 0.0126(6)
C14 0.0369(8) 0.0361(8) 0.0250(7) 0.0227(7) 0.0099(6) 0.0144(6)

loop_
_atom_type_symbol
_atom_type_description
_atom_type_scat_dispersion_real
_atom_type_scat_dispersion_imag
_atom_type_scat_source
C C 0.0181 0.0091 'International Tables Vol C Tables 4.2.6.8 and 6.1.1.4'
H H 0.0000 0.0000 'International Tables Vol C Tables 4.2.6.8 and 6.1.1.4'
N N 0.0311 0.0180 'International Tables Vol C Tables 4.2.6.8 and 6.1.1.4'
S S 0.3331 0.5567 'International Tables Vol C Tables 4.2.6.8 and 6.1.1.4'

loop_
_geom_angle_atom_site_label_1
_geom_angle_atom_site_label_2
_geom_angle_atom_site_label_3
_geom_angle
C8 N1 C7 125.66(12)
C8 N1 H1A 117.0
C7 N1 H1A 117.3
C8 N2 N3 116.90(11)
C8 N2 H2A 117.8
N3 N2 H2A 122.8
C9 N3 N2 119.80(12)
C6 C1 C2 119.17(13)
C6 C1 C7 119.45(12)
C2 C1 C7 121.32(12)
C3 C2 C1 120.32(13)
C3 C2 H2 119.8
C1 C2 H2 119.8
C2 C3 C4 120.19(14)
C2 C3 H3 119.9
C4 C3 H3 119.9
C5 C4 C3 119.75(13)
C5 C4 H4 120.1
C3 C4 H4 120.1
C4 C5 C6 120.13(14)
C4 C5 H5 119.9
C6 C5 H5 119.9
C5 C6 C1 120.42(14)
C5 C6 H6 119.8
C1 C6 H6 119.8
N1 C7 C1 113.77(11)
N1 C7 H7A 108.8
C1 C7 H7A 108.8
N1 C7 H7B 108.8
C1 C7 H7B 108.8
H7A C7 H7B 107.7
N1 C8 N2 115.81(12)
N1 C8 S1 123.98(10)
N2 C8 S1 120.18(10)
N3 C9 C10 128.89(13)
N3 C9 C14 116.47(12)
C10 C9 C14 114.51(12)
C9 C10 C11 110.25(12)
C9 C10 H10A 109.6
C11 C10 H10A 109.6
C9 C10 H10B 109.6
C11 C10 H10B 109.6
H10A C10 H10B 108.1
C12 C11 C10 111.12(12)
C12 C11 H11A 109.4
C10 C11 H11A 109.4
C12 C11 H11B 109.4
C10 C11 H11B 109.4
H11A C11 H11B 108.0
C13 C12 C11 111.75(12)
C13 C12 H12A 109.3
C11 C12 H12A 109.3
C13 C12 H12B 109.3
C11 C12 H12B 109.3
H12A C12 H12B 107.9
C12 C13 C14 110.59(12)
C12 C13 H13A 109.5
C14 C13 H13A 109.5
C12 C13 H13B 109.5
C14 C13 H13B 109.5
H13A C13 H13B 108.1
C9 C14 C13 109.31(12)
C9 C14 H14A 109.8
C13 C14 H14A 109.8
C9 C14 H14B 109.8
C13 C14 H14B 109.8
H14A C14 H14B 108.3

loop_
_geom_bond_atom_site_label_1
_geom_bond_atom_site_label_2
_geom_bond_distance
S1 C8 1.6898(13)
N1 C8 1.3323(17)
N1 C7 1.4551(17)
N1 H1A 0.9098
N2 C8 1.3580(17)
N2 N3 1.3905(16)
N2 H2A 0.9098
N3 C9 1.2814(18)
C1 C6 1.3911(19)
C1 C2 1.392(2)
C1 C7 1.5144(18)
C2 C3 1.388(2)
C2 H2 0.9500
C3 C4 1.389(2)
C3 H3 0.9500
C4 C5 1.384(2)
C4 H4 0.9500
C5 C6 1.390(2)
C5 H5 0.9500
C6 H6 0.9500
C7 H7A 0.9900
C7 H7B 0.9900
C9 C10 1.5041(19)
C9 C14 1.5053(19)
C10 C11 1.5353(19)
C10 H10A 0.9900
C10 H10B 0.9900
C11 C12 1.530(2)
C11 H11A 0.9900
C11 H11B 0.9900
C12 C13 1.523(2)
C12 H12A 0.9900
C12 H12B 0.9900
C13 C14 1.533(2)
C13 H13A 0.9900
C13 H13B 0.9900
C14 H14A 0.9900
C14 H14B 0.9900

loop_
_geom_hbond_atom_site_label_D
_geom_hbond_atom_site_label_H
_geom_hbond_atom_site_label_A
_geom_hbond_site_symmetry_A
_geom_hbond_distance_DH
_geom_hbond_distance_HA
_geom_hbond_distance_DA
_geom_hbond_angle_DHA
N1 H1A N3 . 0.91 2.14 2.5713(17) 108
N2 H2A S1 2_756 0.91 2.55 3.4577(12) 172
C10 H10B S1 2_756 0.99 2.61 3.4847(14) 147
C7 H7A S1 1_455 0.99 2.85 3.8413(15) 175

loop_
_geom_torsion_atom_site_label_1
_geom_torsion_atom_site_label_2
_geom_torsion_atom_site_label_3
_geom_torsion_atom_site_label_4
_geom_torsion
C8 N2 N3 C9 -177.30(12)
C6 C1 C2 C3 -0.4(2)
C7 C1 C2 C3 176.86(13)
C1 C2 C3 C4 -0.4(2)
C2 C3 C4 C5 0.6(2)
C3 C4 C5 C6 0.0(2)
C4 C5 C6 C1 -0.8(2)
C2 C1 C6 C5 1.0(2)
C7 C1 C6 C5 -176.31(13)
C8 N1 C7 C1 -102.88(15)
C6 C1 C7 N1 -138.48(13)
C2 C1 C7 N1 44.22(17)
C7 N1 C8 N2 179.85(12)
C7 N1 C8 S1 1.96(19)
N3 N2 C8 N1 6.42(17)
N3 N2 C8 S1 -175.61(9)
N2 N3 C9 C10 0.8(2)
N2 N3 C9 C14 -174.84(12)
N3 C9 C10 C11 -120.72(16)
C14 C9 C10 C11 54.96(16)
C9 C10 C11 C12 -52.49(16)
C10 C11 C12 C13 55.00(17)
C11 C12 C13 C14 -56.90(17)
N3 C9 C14 C13 119.63(14)
C10 C9 C14 C13 -56.62(17)
C12 C13 C14 C9 56.04(16)

_cod_database_fobs_code 2241317
